data_2007658
loop_
_publ_author_name
' Hajime Irikawa '
' Kinya Iijima '

_publ_section_title
;
 2,6-Dimethyl-3,7-diphenyl-2,6-naphthyridine-1,5(2<i>H</i>,6<i>H</i>)-dione
;
_journal_issue 9
_journal_name_full 'Acta Crystallographica Section C'
_journal_page_first 1318
_journal_page_last 1320
_journal_paper_doi 10.1107/S0108270198003333
_journal_volume 54
_journal_year 1998
_chemical_formula_moiety 'C22 H18 O2 N2'
_chemical_formula_sum 'C22 H18 N2 O2'
_chemical_formula_weight 342.4
_space_group_IT_number 14
_symmetry_cell_setting monoclinic
_symmetry_space_group_name_Hall '-P 2yn'
_symmetry_space_group_name_H-M 'P 1 21/n 1'
_atom_type_scat_source 'International Tables (1974)'
_cell_angle_alpha 90.00000
_cell_angle_beta 93.94(2)
_cell_angle_gamma 90.00000
_cell_formula_units_Z 4
_cell_length_a 23.138(5)
_cell_length_b 11.220(2)
_cell_length_c 6.8820(10)
_cell_measurement_reflns_used 21
_cell_measurement_temperature 298
_cell_measurement_theta_max 12.3
_cell_measurement_theta_min 4.5
_cell_volume 1782.4(6)
_computing_cell_refinement 'MXC diffractometer system (MAC Science, 1989)'
_computing_data_collection 'MXC diffractometer system (MAC Science, 1989)'
_computing_data_reduction 'Crystan (Gilmore & Brown, 1988)'
_computing_molecular_graphics 'ORTEP (Johnson, 1965) in Crystan'
_computing_publication_material Crystan
_computing_structure_refinement Crystan
_computing_structure_solution Crystan
_diffrn_measurement_device 'MAC Science MXC3'
_diffrn_measurement_method 2\q/\w
_diffrn_radiation_type 'Mo K~\a~'
_diffrn_radiation_wavelength 0.71073
_diffrn_reflns_av_R_equivalents 0.036
_diffrn_reflns_limit_h_max 29
_diffrn_reflns_limit_h_min -30
_diffrn_reflns_limit_k_max 0
_diffrn_reflns_limit_k_min -14
_diffrn_reflns_limit_l_max 8
_diffrn_reflns_limit_l_min 0
_diffrn_reflns_number 4646
_diffrn_reflns_theta_max 26.43
_diffrn_standards_decay_% ' < 1 '
_diffrn_standards_interval_count 100
_diffrn_standards_number 3
_exptl_absorpt_coefficient_mu 0.083
_exptl_absorpt_correction_type none
_exptl_crystal_colour colourless
_exptl_crystal_density_diffrn 1.276
_exptl_crystal_density_meas 1.26
_exptl_crystal_density_method ' floatation in KI aqueous solution'
_exptl_crystal_description needle
_exptl_crystal_F_000 720
_exptl_crystal_size_max 0.30
_exptl_crystal_size_mid 0.15
_exptl_crystal_size_min 0.10
_refine_diff_density_max 0.27
_refine_diff_density_min -0.29
_refine_ls_extinction_method none
_refine_ls_goodness_of_fit_ref 1.041
_refine_ls_hydrogen_treatment noref
_refine_ls_number_parameters 235
_refine_ls_number_reflns 2515
_refine_ls_R_factor_gt 0.0669
_refine_ls_shift/su_max 0.0003
_refine_ls_structure_factor_coef F
_refine_ls_weighting_details 'w = 1/[\s^2^(F) + 0.0004F^2^]'
_refine_ls_weighting_scheme calc
_refine_ls_wR_factor_ref 0.0694
_reflns_number_gt 1598
_reflns_number_total 4081
_reflns_threshold_expression ' I > 2.0 \s(I)'
_cod_data_source_file oa1045.cif
_cod_data_source_block oa1045
_cod_original_sg_symbol_H-M 'P 21/n'
_cod_original_formula_sum 'C22 H18 O2 N2'
_cod_database_code 2007658
_cod_database_fobs_code 2007658

loop_
_symmetry_equiv_pos_as_xyz
+X,+Y,+Z
-X,-Y,-Z
-X+0.5,+Y+0.5,-Z+0.5
+X+0.5,-Y+0.5,+Z+0.5

loop_
_atom_site_label
_atom_site_fract_x
_atom_site_fract_y
_atom_site_fract_z
_atom_site_U_iso_or_equiv
_atom_site_adp_type
_atom_site_type_symbol
C1 -.0581(2) .1198(4) .4724(7) .043(3) Uani C
N1 -.02208(17) .2162(3) .4428(5) .043(2) Uani N
C2 .0377(2) .2046(4) .4311(7) .042(3) Uani C
C3 .0631(2) .0967(4) .4581(7) .040(3) Uani C
C4 .02951(18) -.0049(4) .4977(6) .037(3) Uani C
O1 -.11111(14) .1333(3) .4754(5) .055(2) Uani O
C5 -.0508(2) .3343(5) .4391(9) .068(4) Uani C
C6 .0728(2) .3105(4) .3819(7) .047(3) Uani C
C7 .0596(2) .3791(5) .2173(8) .056(3) Uani C
C8 .0970(3) .4694(5) .1696(9) .072(4) Uani C
C9 .1465(3) .4918(6) .2828(12) .086(5) Uani C
C10 .1600(3) .4250(6) .4453(11) .082(5) Uani C
C11 .1232(3) .3348(5) .4960(8) .064(4) Uani C
C21 .0499(2) -.1343(4) .0413(6) .039(3) Uani C
N2 .10188(15) -.0753(4) .0200(5) .040(2) Uani N
C22 .1055(2) .0445(4) -.0302(6) .040(3) Uani C
C23 .0569(2) .1113(4) -.05000(7) .040(3) Uani C
C24 .0024(2) .0600(4) -.0208(6) .036(3) Uani C
O2 .04881(14) -.2418(3) .0755(5) .054(2) Uani O
C25 .1543(2) -.1478(5) .0649(8) .063(4) Uani C
C26 .1632(2) .0965(4) -.0659(7) .042(3) Uani C
C27 .1833(2) .1920(5) .0479(8) .064(4) Uani C
C28 .2353(3) .2475(6) .0111(10) .077(4) Uani C
C29 .2663(2) .2080(6) -.1369(10) .076(4) Uani C
C30 .2462(2) .1163(5) -.2520(9) .062(4) Uani C
C31 .1949(2) .0592(5) -.2156(7) .050(3) Uani C
H25A .19044 -.10758 .05086 .060 Uiso H
H25B .15264 -.21568 -.02034 .060 Uiso H
H25C .15384 -.17488 .19726 .060 Uiso H
H31 .18184 -.00706 -.29542 .060 Uiso H
H30 .26764 .09104 -.35941 .060 Uiso H
H29 .30263 .24509 -.16033 .060 Uiso H
H28 .24910 .31318 .09076 .060 Uiso H
H27 .16116 .22038 .15159 .060 Uiso H
H23 .05946 .19423 -.08325 .060 Uiso H
H5A -.02588 .40077 .41854 .060 Uiso H
H5B -.06718 .34507 .56244 .060 Uiso H
H5C -.08138 .33437 .33734 .060 Uiso H
H7 .02490 .36414 .13668 .060 Uiso H
H8 .08787 .51672 .05524 .060 Uiso H
H9 .17199 .55453 .24771 .060 Uiso H
H10 .19483 .44139 .52495 .060 Uiso H
H11 .13313 .28798 .61054 .060 Uiso H
H3 .10420 .08923 .45089 .060 Uiso H

loop_
_atom_site_aniso_label
_atom_site_aniso_U_11
_atom_site_aniso_U_22
_atom_site_aniso_U_33
_atom_site_aniso_U_12
_atom_site_aniso_U_13
_atom_site_aniso_U_23
C1 .048(3) .044(3) .036(3) .004(3) -.001(2) -.007(2)
N1 .052(3) .031(2) .045(3) .004(2) .003(2) -.005(2)
C2 .043(3) .045(3) .037(3) -.005(3) .002(2) -.007(2)
C3 .042(3) .045(3) .034(3) .007(3) .000(2) .001(2)
C4 .044(3) .037(3) .028(3) .002(3) .000(2) -.006(2)
O1 .038(2) .053(2) .075(3) .008(2) .006(2) .001(2)
C5 .066(4) .039(3) .098(5) .011(3) .020(3) -.003(3)
C6 .052(3) .037(3) .052(3) -.002(3) .008(3) -.008(3)
C7 .061(4) .043(3) .064(4) .002(3) .005(3) .002(3)
C8 .091(5) .044(4) .080(5) .000(4) .019(4) .013(3)
C9 .085(5) .046(4) .128(7) -.017(4) .036(5) -.009(4)
C10 .069(4) .061(5) .114(6) -.016(4) .002(4) -.023(4)
C11 .072(4) .053(4) .067(4) -.004(3) -.003(3) -.006(3)
C21 .039(3) .042(3) .035(3) -.001(3) .004(2) -.002(2)
N2 .030(2) .048(3) .043(2) .004(2) .004(2) .005(2)
C22 .036(3) .049(3) .033(3) -.006(3) .002(2) -.003(2)
C23 .037(3) .041(3) .041(3) .000(3) .005(2) -.002(2)
C24 .034(3) .045(3) .028(2) -.001(3) .001(2) -.007(2)
O2 .046(2) .042(2) .072(3) .001(2) .003(2) .008(2)
C25 .039(3) .072(4) .077(4) .010(3) .004(3) .014(3)
C26 .031(3) .051(3) .043(3) -.002(3) -.001(2) .001(3)
C27 .046(3) .076(4) .070(4) -.012(3) .008(3) -.018(3)
C28 .056(4) .080(5) .093(5) -.021(4) -.006(4) -.018(4)
C29 .041(4) .082(5) .106(6) -.017(4) .005(4) .020(4)
C30 .045(3) .078(4) .062(4) .004(3) .016(3) .012(3)
C31 .040(3) .059(4) .050(3) -.007(3) .006(3) .002(3)

loop_
_geom_angle_atom_site_label_1
_geom_angle_atom_site_label_2
_geom_angle_atom_site_label_3
_geom_angle_site_symmetry_1
_geom_angle_site_symmetry_3
_geom_angle
_geom_angle_publ_flag
N1 C1 C4 . 2_556 116.0(5) yes
N1 C1 O1 . . 120.8(5) yes
C4 C1 O1 2_556 . 123.1(5) yes
C1 N1 C2 . . 122.8(4) yes
C1 N1 C5 . . 115.2(4) yes
C2 N1 C5 . . 121.8(4) yes
N1 C2 C3 . . 119.9(5) yes
N1 C2 C6 . . 119.7(5) yes
C3 C2 C6 . . 120.4(5) yes
C2 C3 C4 . . 120.5(5) yes
C1 C4 C3 2_556 . 119.3(4) yes
C1 C4 C4 2_556 2_556 120.7(5) yes
C3 C4 C4 . 2_556 120.0(5) yes
C2 C6 C7 . . 122.4(5) yes
C2 C6 C11 . . 118.5(5) yes
C7 C6 C11 . . 118.8(5) yes
C6 C7 C8 . . 119.6(6) yes
C7 C8 C9 . . 120.9(6) yes
C8 C9 C10 . . 120.2(7) yes
C9 C10 C11 . . 119.9(7) yes
C6 C11 C10 . . 120.6(6) yes
N2 C21 C24 . 2_555 115.7(5) yes
N2 C21 O2 . . 121.2(5) yes
C24 C21 O2 2_555 . 123.2(5) yes
C21 N2 C22 . . 123.6(4) yes
C21 N2 C25 . . 114.9(4) yes
C22 N2 C25 . . 121.4(4) yes
N2 C22 C23 . . 119.8(5) yes
N2 C22 C26 . . 119.2(4) yes
C23 C22 C26 . . 121.0(5) yes
C22 C23 C24 . . 120.3(5) yes
C21 C24 C23 2_555 . 119.5(4) yes
C21 C24 C24 2_555 2_555 119.6(5) yes
C23 C24 C24 . 2_555 120.8(5) yes
C22 C26 C27 . . 118.5(5) yes
C22 C26 C31 . . 122.4(5) yes
C27 C26 C31 . . 119.0(5) yes
C26 C27 C28 . . 120.1(6) yes
C27 C28 C29 . . 119.8(6) yes
C28 C29 C30 . . 120.4(6) yes
C29 C30 C31 . . 120.4(6) yes
C26 C31 C30 . . 120.3(5) yes

loop_
_geom_bond_atom_site_label_1
_geom_bond_atom_site_label_2
_geom_bond_site_symmetry_1
_geom_bond_site_symmetry_2
_geom_bond_distance
_geom_bond_publ_flag
C1 N1 . . 1.389(7) yes
C1 C4 . 2_556 1.457(7) yes
C1 O1 . . 1.238(6) yes
N1 C2 . . 1.397(7) yes
N1 C5 . . 1.481(7) yes
C2 C3 . . 1.353(7) yes
C2 C6 . . 1.491(7) yes
C3 C4 . . 1.417(7) yes
C4 C4 . 2_556 1.373(6) yes
C6 C7 . . 1.387(8) yes
C6 C11 . . 1.389(8) yes
C7 C8 . . 1.386(9) yes
C8 C9 . . 1.364(10) yes
C9 C10 . . 1.365(11) yes
C10 C11 . . 1.383(9) yes
C21 N2 . . 1.389(6) yes
C21 C24 . 2_555 1.469(7) yes
C21 O2 . . 1.230(6) yes
N2 C22 . . 1.391(7) yes
N2 C25 . . 1.476(7) yes
C22 C23 . . 1.351(7) yes
C22 C26 . . 1.493(7) yes
C23 C24 . . 1.412(7) yes
C24 C24 . 2_555 1.383(7) yes
C26 C27 . . 1.388(8) yes
C26 C31 . . 1.371(7) yes
C27 C28 . . 1.394(9) yes
C28 C29 . . 1.360(10) yes
C29 C30 . . 1.360(10) yes
C30 C31 . . 1.387(8) yes
